data_7021168
loop_
_publ_author_name
'Barone, Carmen R.'
'Coletti, Cecilia'
'McQuitty, Ruth J.'
'Farrer, Nicola J.'
'Lorusso, Giuseppe'
'Maresca, Luciana'
'Marrone, Alessandro'
'Natile, Giovanni'
'Pacifico, Concetta'
'Parsons, Simon'
'Re, Nazzareno'
'Sadler, Peter J.'
'White, Fraser J.'

_publ_section_title
;
 Photo-isomerisation of alkenyl complexes of platinum(ii): structural,
 spectroscopic, kinetic and computational investigations.
;
_journal_issue 19
_journal_name_full 'Dalton transactions (Cambridge, England : 2003)'
_journal_page_first 6840
_journal_page_last 6851
_journal_paper_doi 10.1039/c3dt32354d
_journal_volume 42
_journal_year 2013
_chemical_formula_moiety '[Pt(Me2NCH2CH2NMe2)(C8H7)Cl]'
_chemical_formula_sum 'C14 H23 Cl N2 Pt'
_chemical_formula_weight 449.88
_chemical_name_systematic
;
?
;
_space_group_IT_number 14
_symmetry_cell_setting monoclinic
_symmetry_space_group_name_Hall '-P 2yn'
_symmetry_space_group_name_H-M 'P 1 21/n 1'
_atom_sites_solution_hydrogens geom
_atom_sites_solution_primary Patterson
_atom_sites_solution_secondary difmap
_audit_creation_date 05-08-16
_audit_creation_method SHELXL-97
_cell_angle_alpha 90.00
_cell_angle_beta 97.931(3)
_cell_angle_gamma 90.00
_cell_formula_units_Z 4
_cell_length_a 7.9854(4)
_cell_length_b 20.2676(10)
_cell_length_c 9.6517(5)
_cell_measurement_reflns_used 7615
_cell_measurement_temperature 150(2)
_cell_measurement_theta_max 30.5
_cell_measurement_theta_min 2
_cell_volume 1547.14(14)
_computing_cell_refinement Saint
_computing_data_collection Smart
_computing_data_reduction Saint
_computing_molecular_graphics XP
_computing_publication_material 'XCIF, PLATON'
_computing_structure_refinement 'SHELXL-97 (Sheldrick, 1997)'
_computing_structure_solution Dirdif
_diffrn_ambient_temperature 150(2)
_diffrn_measured_fraction_theta_full 0.996
_diffrn_measured_fraction_theta_max 0.917
_diffrn_measurement_device_type 'Bruker Smart Apex CCD'
_diffrn_measurement_method 'Omega and phi'
_diffrn_radiation_monochromator graphite
_diffrn_radiation_source 'fine-focus sealed tube'
_diffrn_radiation_type MoK\a
_diffrn_radiation_wavelength 0.71073
_diffrn_reflns_av_R_equivalents 0.0465
_diffrn_reflns_av_sigmaI/netI 0.0450
_diffrn_reflns_limit_h_max 10
_diffrn_reflns_limit_h_min -11
_diffrn_reflns_limit_k_max 28
_diffrn_reflns_limit_k_min -28
_diffrn_reflns_limit_l_max 13
_diffrn_reflns_limit_l_min -13
_diffrn_reflns_number 14968
_diffrn_reflns_theta_full 27.51
_diffrn_reflns_theta_max 30.48
_diffrn_reflns_theta_min 2.01
_exptl_absorpt_coefficient_mu 9.228
_exptl_absorpt_correction_T_max 0.080
_exptl_absorpt_correction_T_min 0.031
_exptl_absorpt_correction_type multi-scan
_exptl_absorpt_process_details Sadabs
_exptl_crystal_colour colourless
_exptl_crystal_density_diffrn 1.931
_exptl_crystal_density_method 'not measured'
_exptl_crystal_description block
_exptl_crystal_F_000 864
_exptl_crystal_recrystallization_method
;
>From hexane/CH2Cl2
;
_exptl_crystal_size_max 0.50
_exptl_crystal_size_mid 0.44
_exptl_crystal_size_min 0.27
_refine_diff_density_max 4.704
_refine_diff_density_min -3.491
_refine_diff_density_rms 0.288
_refine_ls_extinction_method none
_refine_ls_goodness_of_fit_ref 1.128
_refine_ls_hydrogen_treatment riding
_refine_ls_matrix_type full
_refine_ls_number_parameters 163
_refine_ls_number_reflns 4319
_refine_ls_number_restraints 0
_refine_ls_restrained_S_all 1.128
_refine_ls_R_factor_all 0.0642
_refine_ls_R_factor_gt 0.0526
_refine_ls_shift/su_max 0.000
_refine_ls_shift/su_mean 0.000
_refine_ls_structure_factor_coef Fsqd
_refine_ls_weighting_details 'calc w=1/[\s^2^(Fo^2^)+(0.0611P)^2^+12.1055P] where P=(Fo^2^+2Fc^2^)/3'
_refine_ls_weighting_scheme calc
_refine_ls_wR_factor_gt 0.1272
_refine_ls_wR_factor_ref 0.1313
_reflns_number_gt 3576
_reflns_number_total 4319
_reflns_threshold_expression >2sigma(I)
_cod_data_source_file c3dt32354d.txt
_cod_data_source_block Z2a
_cod_depositor_comments
;
The following automatic conversions were performed:

'_symmetry_cell_setting' value 'Monoclinic' changed to 'monoclinic'
according to /home/saulius/struct/CIF-dictionaries/cif_core.dic
dictionary named 'cif_core.dic' version 2.4.2 from
2011-04-26.

'_exptl_absorpt_correction_type' value 'Multiscan'
changed to 'multi-scan' according to
/home/saulius/struct/CIF-dictionaries/cif_core.dic dictionary named
'cif_core.dic' version 2.4.2 from 2011-04-26.

Automatic conversion script
Id: cif_fix_values 1891 2012-01-12 08:04:46Z andrius 

The following automatic conversions were performed:

'_atom_sites_solution_hydrogens' value 'geometric' was changed to
'geom'.

Automatic conversion script
Id: cif_fix_values 6452 2018-10-05 10:23:21Z andrius 
;
_cod_original_sg_symbol_H-M P21/n
_cod_database_code 7021168

loop_
_symmetry_equiv_pos_as_xyz
'x, y, z'
'-x+1/2, y+1/2, -z+1/2'
'-x, -y, -z'
'x-1/2, -y-1/2, z-1/2'

loop_
_atom_site_label
_atom_site_type_symbol
_atom_site_fract_x
_atom_site_fract_y
_atom_site_fract_z
_atom_site_U_iso_or_equiv
_atom_site_adp_type
_atom_site_occupancy
_atom_site_symmetry_multiplicity
_atom_site_calc_flag
_atom_site_refinement_flags
Pt1 Pt 0.13583(4) 0.188612(13) 0.45174(3) 0.02377(11) Uani 1 1 d .
Cl1 Cl 0.3714(3) 0.24692(11) 0.4096(2) 0.0351(4) Uani 1 1 d .
C8 C 0.2734(12) 0.1073(4) 0.4766(9) 0.0357(18) Uani 1 1 d .
H8 H 0.3188 0.0988 0.5712 0.043 Uiso 1 1 calc R
C7 C 0.3155(11) 0.0617(4) 0.3868(9) 0.0337(17) Uani 1 1 d .
H7 H 0.3885 0.0278 0.4274 0.040 Uiso 1 1 calc R
C1 C 0.2647(10) 0.0564(4) 0.2333(9) 0.0298(16) Uani 1 1 d .
C2 C 0.1518(10) 0.0990(4) 0.1559(9) 0.0300(16) Uani 1 1 d .
H2 H 0.1059 0.1350 0.2012 0.036 Uiso 1 1 calc R
C3 C 0.1052(11) 0.0897(4) 0.0135(9) 0.0315(17) Uani 1 1 d .
H3 H 0.0266 0.1190 -0.0375 0.038 Uiso 1 1 calc R
C4 C 0.1732(13) 0.0377(5) -0.0555(10) 0.041(2) Uani 1 1 d .
H4 H 0.1407 0.0313 -0.1530 0.049 Uiso 1 1 calc R
C5 C 0.2875(14) -0.0042(5) 0.0188(11) 0.043(2) Uani 1 1 d .
H5 H 0.3355 -0.0392 -0.0279 0.052 Uiso 1 1 calc R
C6 C 0.3339(12) 0.0044(4) 0.1628(10) 0.0358(18) Uani 1 1 d .
H6 H 0.4125 -0.0249 0.2133 0.043 Uiso 1 1 calc R
N1 N -0.0829(9) 0.1423(3) 0.4946(7) 0.0287(14) Uani 1 1 d .
C11 C -0.2026(12) 0.1954(4) 0.5220(11) 0.0369(19) Uani 1 1 d .
H111 H -0.1737 0.2112 0.6195 0.044 Uiso 1 1 calc R
H112 H -0.3189 0.1774 0.5115 0.044 Uiso 1 1 calc R
C12 C -0.1964(11) 0.2523(4) 0.4235(10) 0.0355(18) Uani 1 1 d .
H121 H -0.2365 0.2380 0.3265 0.043 Uiso 1 1 calc R
H122 H -0.2711 0.2882 0.4479 0.043 Uiso 1 1 calc R
N2 N -0.0184(8) 0.2766(3) 0.4337(7) 0.0264(13) Uani 1 1 d .
C9 C -0.1614(12) 0.1008(5) 0.3757(10) 0.039(2) Uani 1 1 d .
H91 H -0.1812 0.1277 0.2907 0.059 Uiso 1 1 calc R
H92 H -0.2693 0.0832 0.3970 0.059 Uiso 1 1 calc R
H93 H -0.0854 0.0642 0.3613 0.059 Uiso 1 1 calc R
C10 C -0.0537(15) 0.0999(5) 0.6198(11) 0.048(2) Uani 1 1 d .
H101 H 0.0258 0.0647 0.6045 0.072 Uiso 1 1 calc R
H102 H -0.1611 0.0805 0.6375 0.072 Uiso 1 1 calc R
H103 H -0.0062 0.1264 0.7007 0.072 Uiso 1 1 calc R
C13 C -0.0043(13) 0.3170(4) 0.3065(10) 0.0370(19) Uani 1 1 d .
H131 H 0.1114 0.3338 0.3108 0.055 Uiso 1 1 calc R
H132 H -0.0834 0.3541 0.3023 0.055 Uiso 1 1 calc R
H133 H -0.0316 0.2895 0.2228 0.055 Uiso 1 1 calc R
C14 C 0.0271(12) 0.3195(4) 0.5587(10) 0.0348(18) Uani 1 1 d .
H141 H 0.1440 0.3347 0.5619 0.052 Uiso 1 1 calc R
H142 H 0.0161 0.2943 0.6437 0.052 Uiso 1 1 calc R
H143 H -0.0489 0.3577 0.5529 0.052 Uiso 1 1 calc R

loop_
_atom_site_aniso_label
_atom_site_aniso_U_11
_atom_site_aniso_U_22
_atom_site_aniso_U_33
_atom_site_aniso_U_23
_atom_site_aniso_U_13
_atom_site_aniso_U_12
Pt1 0.02498(16) 0.02584(15) 0.01965(16) -0.00048(10) 0.00012(10) 0.00000(10)
Cl1 0.0240(9) 0.0417(10) 0.0391(11) 0.0018(8) 0.0027(8) -0.0031(7)
C8 0.040(5) 0.037(4) 0.026(4) 0.005(3) -0.007(3) 0.002(4)
C7 0.034(4) 0.031(4) 0.034(4) 0.002(3) -0.004(3) 0.007(3)
C1 0.025(4) 0.030(4) 0.035(4) -0.002(3) 0.008(3) -0.002(3)
C2 0.031(4) 0.027(4) 0.032(4) 0.000(3) 0.005(3) 0.003(3)
C3 0.037(4) 0.030(4) 0.027(4) 0.000(3) 0.005(3) -0.004(3)
C4 0.055(6) 0.037(4) 0.029(5) -0.006(3) 0.007(4) -0.005(4)
C5 0.053(6) 0.033(4) 0.046(6) -0.006(4) 0.015(5) 0.003(4)
C6 0.038(5) 0.030(4) 0.041(5) 0.000(3) 0.011(4) 0.005(3)
N1 0.033(4) 0.030(3) 0.024(3) -0.001(3) 0.005(3) -0.002(3)
C11 0.030(4) 0.042(5) 0.040(5) -0.004(4) 0.011(4) -0.007(3)
C12 0.031(4) 0.036(4) 0.038(5) -0.004(4) -0.001(4) 0.000(3)
N2 0.025(3) 0.034(3) 0.018(3) 0.001(2) -0.004(2) 0.000(2)
C9 0.041(5) 0.040(5) 0.037(5) -0.009(4) 0.005(4) -0.011(4)
C10 0.058(7) 0.046(5) 0.039(5) 0.018(4) 0.003(5) -0.003(5)
C13 0.042(5) 0.042(5) 0.027(4) 0.007(3) 0.002(4) 0.005(4)
C14 0.037(5) 0.033(4) 0.034(5) -0.009(3) 0.002(4) 0.000(3)

loop_
_atom_type_symbol
_atom_type_description
_atom_type_scat_dispersion_real
_atom_type_scat_dispersion_imag
_atom_type_scat_source
C C 0.0033 0.0016 'International Tables Vol C Tables 4.2.6.8 and 6.1.1.4'
H H 0.0000 0.0000 'International Tables Vol C Tables 4.2.6.8 and 6.1.1.4'
N N 0.0061 0.0033 'International Tables Vol C Tables 4.2.6.8 and 6.1.1.4'
Cl Cl 0.1484 0.1585 'International Tables Vol C Tables 4.2.6.8 and 6.1.1.4'
Pt Pt -1.7033 8.3905 'International Tables Vol C Tables 4.2.6.8 and 6.1.1.4'

loop_
_geom_angle_atom_site_label_1
_geom_angle_atom_site_label_2
_geom_angle_atom_site_label_3
_geom_angle
C8 Pt1 N1 93.9(3)
C8 Pt1 N2 177.4(3)
N1 Pt1 N2 84.5(3)
C8 Pt1 Cl1 89.8(3)
N1 Pt1 Cl1 175.96(19)
N2 Pt1 Cl1 91.87(18)
C7 C8 Pt1 132.9(7)
C8 C7 C1 129.5(8)
C2 C1 C6 118.3(8)
C2 C1 C7 124.0(7)
C6 C1 C7 117.7(8)
C3 C2 C1 121.0(8)
C2 C3 C4 120.4(8)
C5 C4 C3 119.4(9)
C4 C5 C6 120.5(8)
C5 C6 C1 120.4(8)
C10 N1 C11 108.0(7)
C10 N1 C9 107.7(7)
C11 N1 C9 109.5(7)
C10 N1 Pt1 112.6(6)
C11 N1 Pt1 106.7(5)
C9 N1 Pt1 112.3(5)
N1 C11 C12 111.4(7)
N2 C12 C11 109.1(7)
C14 N2 C13 108.0(7)
C14 N2 C12 111.7(7)
C13 N2 C12 107.8(7)
C14 N2 Pt1 110.1(5)
C13 N2 Pt1 114.3(5)
C12 N2 Pt1 105.0(5)

loop_
_geom_bond_atom_site_label_1
_geom_bond_atom_site_label_2
_geom_bond_distance
Pt1 C8 1.977(9)
Pt1 N1 2.074(7)
Pt1 N2 2.161(7)
Pt1 Cl1 2.305(2)
C8 C7 1.341(12)
C7 C1 1.485(12)
C1 C2 1.389(11)
C1 C6 1.407(11)
C2 C3 1.386(12)
C3 C4 1.397(13)
C4 C5 1.374(14)
C5 C6 1.399(14)
N1 C10 1.475(11)
N1 C11 1.488(11)
N1 C9 1.489(11)
C11 C12 1.499(13)
C12 N2 1.495(11)
N2 C14 1.491(10)
N2 C13 1.492(11)
